data_2015542
loop_
_publ_author_name
'K. Anitha'
'S. Athimoolam'
'S. Natarajan'

_publ_section_title
;
 <small>L</small>-Prolinium picrate and 2-methylpyridinium picrate
;
_journal_coeditor_code DN3021
_journal_issue 9
_journal_name_full 'Acta Crystallographica Section C'
_journal_page_first o567
_journal_page_last o570
_journal_paper_doi 10.1107/S0108270106029209
_journal_volume 62
_journal_year 2006
_chemical_formula_iupac 'C5 H10 N O2 + , C6 H2 N3 O7 -'
_chemical_formula_moiety 'C5 H10 N O2 + , C6 H2 N3 O7 -'
_chemical_formula_sum 'C11 H12 N4 O9'
_chemical_formula_weight 344.25
_chemical_name_common 'L-prolinium picrate'
_chemical_name_systematic
;
L-prolinium picrate
;
_space_group_IT_number 4
_symmetry_cell_setting monoclinic
_symmetry_space_group_name_Hall 'P 2yb'
_symmetry_space_group_name_H-M 'P 1 21 1'
_atom_sites_solution_hydrogens geom
_atom_sites_solution_primary direct
_atom_sites_solution_secondary difmap
_audit_creation_method SHELXL97
_cell_angle_alpha 90.00
_cell_angle_beta 109.142(5)
_cell_angle_gamma 90.00
_cell_formula_units_Z 2
_cell_length_a 10.909(4)
_cell_length_b 5.352(3)
_cell_length_c 12.474(5)
_cell_measurement_reflns_used 25
_cell_measurement_temperature 293(2)
_cell_measurement_theta_max 14.20
_cell_measurement_theta_min 9.85
_cell_volume 688.0(5)
_computing_cell_refinement 'CAD-4 EXPRESS'
_computing_data_collection 'CAD-4 EXPRESS (Enraf--Nonius, 1994)'
_computing_data_reduction 'XCAD4 (Harms & Wocadlo, 1995)'
_computing_molecular_graphics
;
ORTEP 3 for Windows (Farrugia, 1997), PLATON (Spek, 2003) and
MERCURY (Version 1.4.1; Macrae <i>et al.</i>,  2006)
;
_computing_publication_material SHELXTL/PC
_computing_structure_refinement SHELXTL/PC
_computing_structure_solution 'SHELXTL/PC (Bruker, 2000)'
_diffrn_ambient_temperature 293(2)
_diffrn_measured_fraction_theta_full 0.997
_diffrn_measured_fraction_theta_max 0.997
_diffrn_measurement_device_type 'Nonius MACH3 sealed tube'
_diffrn_measurement_method \w/2\q
_diffrn_radiation_monochromator graphite
_diffrn_radiation_source 'fine-focus sealed tube'
_diffrn_radiation_type MoK\a
_diffrn_radiation_wavelength 0.71069
_diffrn_reflns_av_R_equivalents 0.0996
_diffrn_reflns_av_sigmaI/netI 0.0712
_diffrn_reflns_limit_h_max 15
_diffrn_reflns_limit_h_min -1
_diffrn_reflns_limit_k_max 7
_diffrn_reflns_limit_k_min -6
_diffrn_reflns_limit_l_max 16
_diffrn_reflns_limit_l_min -17
_diffrn_reflns_number 3719
_diffrn_reflns_theta_full 29.99
_diffrn_reflns_theta_max 29.99
_diffrn_reflns_theta_min 2.16
_diffrn_standards_decay_% 0
_diffrn_standards_interval_time 60
_diffrn_standards_number 3
_exptl_absorpt_coefficient_mu 0.147
_exptl_absorpt_correction_T_max 0.981
_exptl_absorpt_correction_T_min 0.967
_exptl_absorpt_correction_type psi-scan
_exptl_absorpt_process_details '(North <i>et al.</i>,  1968)'
_exptl_crystal_colour yellow
_exptl_crystal_density_diffrn 1.662
_exptl_crystal_density_meas 1.66
_exptl_crystal_density_method 'flotation using a liquid mixture of carbon tetrachloride and bromoform'
_exptl_crystal_description needle
_exptl_crystal_F_000 356
_exptl_crystal_size_max 0.3
_exptl_crystal_size_mid 0.2
_exptl_crystal_size_min 0.12
_refine_diff_density_max 0.493
_refine_diff_density_min -0.268
_refine_ls_extinction_method none
_refine_ls_goodness_of_fit_ref 1.068
_refine_ls_hydrogen_treatment constr
_refine_ls_matrix_type full
_refine_ls_number_parameters 226
_refine_ls_number_reflns 2205
_refine_ls_number_restraints 10
_refine_ls_restrained_S_all 1.065
_refine_ls_R_factor_all 0.0843
_refine_ls_R_factor_gt 0.0577
_refine_ls_shift/su_max 0.001
_refine_ls_shift/su_mean 0.000
_refine_ls_structure_factor_coef Fsqd
_refine_ls_weighting_details 'calc w = 1/[\s^2^(Fo^2^)+(0.1016P)^2^] where P=(Fo^2^+2Fc^2^)/3'
_refine_ls_weighting_scheme calc
_refine_ls_wR_factor_gt 0.1514
_refine_ls_wR_factor_ref 0.1689
_reflns_number_gt 1590
_reflns_number_total 2205
_reflns_threshold_expression I>2\s(I)
_cod_data_source_file dn3021.cif
_cod_data_source_block I
_cod_original_sg_symbol_H-M 'P 21'
_cod_database_code 2015542
_cod_database_fobs_code 2015542

loop_
_symmetry_equiv_pos_as_xyz
'x, y, z'
'-x, y+1/2, -z'

loop_
_atom_site_type_symbol
_atom_site_label
_atom_site_fract_x
_atom_site_fract_y
_atom_site_fract_z
_atom_site_U_iso_or_equiv
_atom_site_adp_type
_atom_site_calc_flag
_atom_site_refinement_flags
_atom_site_occupancy
_atom_site_disorder_assembly
_atom_site_disorder_group
O O1A 0.5965(3) 0.4460(5) 0.9635(2) 0.0504(7) Uani d . 1 . .
O O1B 0.4482(2) 0.2628(5) 0.8176(2) 0.0441(6) Uani d . 1 . .
H H1B 0.4118 0.3986 0.8119 0.066 Uiso calc R 1 . .
C C1 0.5557(3) 0.2674(6) 0.9041(3) 0.0305(6) Uani d . 1 B .
C C2 0.6275(3) 0.0212(6) 0.9191(3) 0.0342(6) Uani d D 1 . .
H H2 0.5666 -0.1190 0.9064 0.041 Uiso calc R 1 A 1
C C3 0.7083(3) 0.0030(10) 0.8391(3) 0.0474(9) Uani d PD 0.52 B 1
H H3A 0.6755 -0.1281 0.7834 0.057 Uiso calc PR 0.52 B 1
H H3B 0.7069 0.1599 0.7999 0.057 Uiso calc PR 0.52 B 1
C C4 0.8447(7) -0.0576(19) 0.9166(7) 0.0455(17) Uani d PD 0.52 B 1
H H4A 0.8584 -0.2370 0.9212 0.055 Uiso calc PR 0.52 B 1
H H4B 0.9086 0.0178 0.8878 0.055 Uiso calc PR 0.52 B 1
C C5 0.8560(3) 0.0392(18) 1.0229(4) 0.0767(19) Uani d PD 0.52 B 1
H H5A 0.8803 0.2142 1.0275 0.092 Uiso calc PR 0.52 B 1
H H5B 0.9211 -0.0516 1.0821 0.092 Uiso calc PR 0.52 B 1
N N1 0.7249(3) 0.0087(7) 1.0354(2) 0.0439(7) Uani d D 1 B .
H H1A 0.7196 -0.1393 1.0679 0.053 Uiso calc R 1 C 1
H H1C 0.7104 0.1312 1.0792 0.053 Uiso calc R 1 C 1
C C31 0.7083(3) 0.0030(10) 0.8391(3) 0.0474(9) Uani d PD 0.48 B 2
H H3C 0.7141 -0.1683 0.8158 0.057 Uiso calc PR 0.48 B 2
H H3D 0.6718 0.1059 0.7722 0.057 Uiso calc PR 0.48 B 2
C C41 0.8392(7) 0.100(2) 0.9115(7) 0.052(2) Uani d PD 0.48 B 2
H H41A 0.9072 0.0239 0.8881 0.062 Uiso calc PR 0.48 B 2
H H41B 0.8433 0.2793 0.9033 0.062 Uiso calc PR 0.48 B 2
C C51 0.8560(3) 0.0392(18) 1.0229(4) 0.0767(19) Uani d PD 0.48 B 2
H H5C 0.9037 0.1707 1.0728 0.092 Uiso calc PR 0.48 B 2
H H5D 0.9049 -0.1149 1.0433 0.092 Uiso calc PR 0.48 B 2
O O11 0.3453(2) 0.6864(5) 0.76837(19) 0.0387(6) Uani d . 1 . .
O O12 0.5313(2) 0.5462(7) 0.6679(2) 0.0537(8) Uani d . 1 . .
O O13 0.4166(3) 0.3670(6) 0.5124(3) 0.0625(8) Uani d . 1 . .
O O14 0.1507(3) 1.0047(9) 0.2598(2) 0.0617(9) Uani d . 1 . .
O O15 0.0693(3) 1.3017(9) 0.3313(3) 0.0742(11) Uani d . 1 . .
O O16 0.1150(3) 1.3073(6) 0.7175(3) 0.0636(9) Uani d . 1 . .
O O17 0.1876(3) 0.9980(7) 0.8269(2) 0.0541(8) Uani d . 1 . .
N N11 0.4326(2) 0.5253(6) 0.5860(3) 0.0380(6) Uani d . 1 . .
N N12 0.1304(3) 1.1055(7) 0.3397(3) 0.0453(8) Uani d . 1 . .
N N13 0.1659(2) 1.0970(6) 0.7365(3) 0.0393(7) Uani d . 1 . .
C C11 0.2968(3) 0.7829(6) 0.6720(3) 0.0287(6) Uani d . 1 . .
C C12 0.3281(3) 0.7069(6) 0.5727(3) 0.0318(6) Uani d . 1 . .
C C13 0.2725(3) 0.8005(7) 0.4665(3) 0.0347(7) Uani d . 1 . .
H H13 0.2942 0.7374 0.4056 0.042 Uiso calc R 1 . .
C C14 0.1825(3) 0.9922(7) 0.4508(3) 0.0351(7) Uani d . 1 . .
C C15 0.1499(3) 1.0857(7) 0.5400(3) 0.0359(7) Uani d . 1 . .
H H15 0.0919 1.2183 0.5289 0.043 Uiso calc R 1 . .
C C16 0.2034(3) 0.9823(6) 0.6460(3) 0.0308(6) Uani d . 1 . .

loop_
_atom_site_aniso_label
_atom_site_aniso_U_11
_atom_site_aniso_U_22
_atom_site_aniso_U_33
_atom_site_aniso_U_12
_atom_site_aniso_U_13
_atom_site_aniso_U_23
O1A 0.0620(15) 0.0286(12) 0.0459(13) 0.0129(12) -0.0022(12) -0.0044(11)
O1B 0.0359(11) 0.0293(12) 0.0579(15) 0.0028(11) 0.0031(10) 0.0071(12)
C1 0.0372(14) 0.0221(13) 0.0344(14) 0.0042(13) 0.0147(12) 0.0055(12)
C2 0.0341(13) 0.0204(12) 0.0504(17) 0.0022(12) 0.0167(13) 0.0045(14)
C3 0.0468(17) 0.056(2) 0.0407(17) 0.009(2) 0.0160(14) -0.0078(19)
C4 0.040(4) 0.040(4) 0.059(5) 0.010(3) 0.019(3) -0.001(4)
C5 0.0315(15) 0.142(6) 0.056(2) 0.013(3) 0.0129(16) 0.005(4)
N1 0.0476(14) 0.0489(18) 0.0407(14) 0.0229(16) 0.0222(12) 0.0195(15)
C31 0.0468(17) 0.056(2) 0.0407(17) 0.009(2) 0.0160(14) -0.0078(19)
C41 0.045(4) 0.056(6) 0.065(6) 0.003(5) 0.032(4) 0.008(5)
C51 0.0315(15) 0.142(6) 0.056(2) 0.013(3) 0.0129(16) 0.005(4)
O11 0.0398(12) 0.0346(11) 0.0396(12) 0.0117(11) 0.0100(10) 0.0064(11)
O12 0.0369(12) 0.065(2) 0.0578(15) 0.0196(14) 0.0135(11) 0.0124(16)
O13 0.0572(16) 0.0412(14) 0.096(2) 0.0011(14) 0.0345(16) -0.0226(17)
O14 0.0555(15) 0.087(2) 0.0412(13) 0.0027(19) 0.0142(12) 0.0135(19)
O15 0.0712(19) 0.072(2) 0.074(2) 0.033(2) 0.0164(17) 0.035(2)
O16 0.0754(19) 0.0422(15) 0.073(2) 0.0232(16) 0.0235(17) -0.0087(16)
O17 0.0542(14) 0.069(2) 0.0382(13) 0.0208(17) 0.0136(11) -0.0008(15)
N11 0.0349(12) 0.0294(13) 0.0545(16) 0.0061(12) 0.0212(12) 0.0087(14)
N12 0.0335(13) 0.0557(19) 0.0420(15) 0.0024(15) 0.0059(12) 0.0167(16)
N13 0.0283(11) 0.0399(15) 0.0445(16) 0.0039(12) 0.0049(11) -0.0137(14)
C11 0.0223(11) 0.0239(12) 0.0367(15) -0.0014(11) 0.0052(11) -0.0016(13)
C12 0.0254(12) 0.0252(13) 0.0435(16) 0.0015(11) 0.0094(12) 0.0009(14)
C13 0.0313(13) 0.0302(15) 0.0441(17) -0.0006(14) 0.0143(12) -0.0007(15)
C14 0.0285(12) 0.0366(16) 0.0368(14) -0.0015(14) 0.0061(11) 0.0077(15)
C15 0.0238(12) 0.0307(15) 0.0467(17) 0.0018(12) 0.0027(12) 0.0051(14)
C16 0.0253(12) 0.0283(14) 0.0362(14) -0.0004(12) 0.0065(11) -0.0054(13)

loop_
_atom_type_symbol
_atom_type_description
_atom_type_scat_dispersion_real
_atom_type_scat_dispersion_imag
_atom_type_scat_source
C C 0.0033 0.0016 'International Tables Vol C Tables 4.2.6.8 and 6.1.1.4'
H H 0.0000 0.0000 'International Tables Vol C Tables 4.2.6.8 and 6.1.1.4'
N N 0.0061 0.0033 'International Tables Vol C Tables 4.2.6.8 and 6.1.1.4'
O O 0.0106 0.0060 'International Tables Vol C Tables 4.2.6.8 and 6.1.1.4'

loop_
_geom_angle_atom_site_label_1
_geom_angle_atom_site_label_2
_geom_angle_atom_site_label_3
_geom_angle
_geom_angle_publ_flag
C1 O1B H1B 109.5 ?
O1A C1 O1B 125.0(3) ?
O1A C1 C2 123.0(3) ?
O1B C1 C2 111.9(3) ?
N1 C2 C1 109.5(3) ?
N1 C2 C3 104.6(2) ?
C1 C2 C3 111.1(3) ?
N1 C2 H2 110.5 ?
C1 C2 H2 110.5 ?
C3 C2 H2 110.5 ?
C4 C3 C2 104.6(4) ?
C4 C3 H3A 110.8 ?
C2 C3 H3A 110.8 ?
C4 C3 H3B 110.8 ?
C2 C3 H3B 110.8 ?
H3A C3 H3B 108.9 ?
C5 C4 C3 106.8(5) ?
C5 C4 H4A 110.4 ?
C3 C4 H4A 110.4 ?
C5 C4 H4B 110.4 ?
C3 C4 H4B 110.4 ?
H4A C4 H4B 108.6 ?
C4 C5 N1 105.6(5) ?
C4 C5 H5A 110.6 ?
N1 C5 H5A 110.6 ?
C4 C5 H5B 110.6 ?
N1 C5 H5B 110.6 ?
H5A C5 H5B 108.7 ?
C2 N1 C5 107.1(3) y
C2 N1 H1A 110.3 ?
C5 N1 H1A 110.3 ?
C2 N1 H1C 110.3 ?
C5 N1 H1C 110.3 ?
H1A N1 H1C 108.6 ?
H41A C41 H41B 108.4 ?
O13 N11 O12 124.2(3) ?
O13 N11 C12 117.5(3) ?
O12 N11 C12 118.3(3) ?
O14 N12 O15 123.3(4) ?
O14 N12 C14 118.6(3) ?
O15 N12 C14 118.1(4) ?
O17 N13 O16 121.2(3) ?
O17 N13 C16 121.6(3) ?
O16 N13 C16 117.0(3) ?
O11 C11 C16 124.5(3) ?
O11 C11 C12 124.1(3) ?
C16 C11 C12 111.4(2) ?
C13 C12 C11 125.2(3) ?
C13 C12 N11 115.9(3) ?
C11 C12 N11 118.9(3) ?
C12 C13 C14 118.6(3) ?
C12 C13 H13 120.7 ?
C14 C13 H13 120.7 ?
C15 C14 C13 121.0(3) ?
C15 C14 N12 120.0(3) ?
C13 C14 N12 118.8(3) ?
C14 C15 C16 119.5(3) ?
C14 C15 H15 120.2 ?
C16 C15 H15 120.2 ?
C15 C16 C11 124.1(3) ?
C15 C16 N13 115.9(3) ?
C11 C16 N13 119.8(3) ?

loop_
_geom_bond_atom_site_label_1
_geom_bond_atom_site_label_2
_geom_bond_distance
_geom_bond_publ_flag
O1A C1 1.202(4) y
O1B C1 1.308(4) y
O1B H1B 0.8200 ?
C1 C2 1.513(4) ?
C2 N1 1.493(4) y
C2 C3 1.535(5) ?
C2 H2 0.9800 ?
C3 C4 1.520(8) ?
C3 H3A 0.9700 ?
C3 H3B 0.9700 ?
C4 C5 1.392(9) ?
C4 H4A 0.9700 ?
C4 H4B 0.9700 ?
C5 N1 1.497(5) y
C5 H5A 0.9700 ?
C5 H5B 0.9700 ?
N1 H1A 0.9000 ?
N1 H1C 0.9000 ?
C41 H41A 0.9700 ?
C41 H41B 0.9700 ?
O11 C11 1.255(4) y
O12 N11 1.222(4) ?
O13 N11 1.219(4) ?
O14 N12 1.215(5) ?
O15 N12 1.229(5) ?
O16 N13 1.243(4) ?
O17 N13 1.197(4) ?
N11 C12 1.466(4) ?
N12 C14 1.448(4) ?
N13 C16 1.456(4) ?
C11 C16 1.438(4) ?
C11 C12 1.447(4) ?
C12 C13 1.359(5) ?
C13 C14 1.388(5) ?
C13 H13 0.9300 ?
C14 C15 1.370(5) ?
C15 C16 1.375(4) ?
C15 H15 0.9300 ?

loop_
_geom_hbond_atom_site_label_D
_geom_hbond_atom_site_label_H
_geom_hbond_atom_site_label_A
_geom_hbond_site_symmetry_A
_geom_hbond_distance_DH
_geom_hbond_distance_HA
_geom_hbond_distance_DA
_geom_hbond_angle_DHA
O1B H1B O11 . 0.82 1.71 2.515(4) 165.3
N1 H1C O11 2_647 0.90 2.20 2.952(4) 140.9
N1 H1A O17 2_637 0.90 2.38 3.202(5) 152.8
N1 H1C O17 2_647 0.90 2.37 3.106(5) 139.2

loop_
_geom_torsion_atom_site_label_1
_geom_torsion_atom_site_label_2
_geom_torsion_atom_site_label_3
_geom_torsion_atom_site_label_4
_geom_torsion
_geom_torsion_publ_flag
O1A C1 C2 N1 19.1(5) y
O1B C1 C2 N1 -163.0(3) y
O1A C1 C2 C3 -95.9(4) ?
O1B C1 C2 C3 82.0(3) ?
N1 C2 C3 C4 8.2(6) y
C1 C2 C3 C4 126.2(5) ?
C2 C3 C4 C5 -27.1(8) y
C3 C4 C5 N1 34.7(9) y
C1 C2 N1 C5 -107.3(5) ?
C3 C2 N1 C5 11.8(5) y
C4 C5 N1 C2 -29.5(8) y
O11 C11 C12 C13 176.8(3) ?
C16 C11 C12 C13 -3.2(4) ?
O11 C11 C12 N11 -6.9(5) ?
C16 C11 C12 N11 173.1(3) ?
O13 N11 C12 C13 -42.6(4) y
O12 N11 C12 C13 135.4(3) ?
O13 N11 C12 C11 140.7(3) ?
O12 N11 C12 C11 -41.3(4) y
C11 C12 C13 C14 3.1(5) ?
N11 C12 C13 C14 -173.3(3) ?
C12 C13 C14 C15 -0.1(5) ?
C12 C13 C14 N12 175.3(3) ?
O14 N12 C14 C15 -173.0(3) ?
O15 N12 C14 C15 8.1(5) y
O14 N12 C14 C13 11.5(5) y
O15 N12 C14 C13 -167.4(3) ?
C13 C14 C15 C16 -2.4(5) ?
N12 C14 C15 C16 -177.8(3) ?
C14 C15 C16 C11 2.1(5) ?
C14 C15 C16 N13 178.5(3) ?
O11 C11 C16 C15 -179.5(3) ?
C12 C11 C16 C15 0.6(4) ?
O11 C11 C16 N13 4.2(5) ?
C12 C11 C16 N13 -175.8(3) ?
O17 N13 C16 C15 166.8(3) ?
O16 N13 C16 C15 -16.1(4) y
O17 N13 C16 C11 -16.6(5) y
O16 N13 C16 C11 160.5(3) ?
